data_7037456
loop_
_publ_author_name
'Frey, Okko N.'
'Stalling, Timo'
'Schl\"uter, Florian'
'Saak, Wolfgang'
'Schmidtmann, Marc'
'Haase, Detlev'
'Beckhaus, R\"udiger'

_publ_section_title
;
 Remarkable stability of tetrabenzo[a,c,g,i]fluorenyl ammonium salts in
 water: syntheses, reactions, and crystal structures.
;
_journal_issue 3
_journal_name_full 'Dalton transactions (Cambridge, England : 2003)'
_journal_page_first 1085
_journal_page_last 1092
_journal_paper_doi 10.1039/c5dt04137f
_journal_volume 45
_journal_year 2016
_chemical_formula_sum 'C50.5 H61 N O0.5'
_chemical_formula_weight 690.00
_chemical_name_systematic
; 
 ? 
;
_space_group_IT_number 2
_symmetry_cell_setting triclinic
_symmetry_space_group_name_Hall '-P 1'
_symmetry_space_group_name_H-M 'P -1'
_atom_sites_solution_hydrogens geom
_atom_sites_solution_primary direct
_atom_sites_solution_secondary difmap
_audit_creation_method SHELXL-97
_audit_update_record
;
2015-10-16 deposited with the CCDC.
2015-11-25 downloaded from the CCDC.
;
_cell_angle_alpha 108.030(13)
_cell_angle_beta 90.073(12)
_cell_angle_gamma 102.751(12)
_cell_formula_units_Z 2
_cell_length_a 8.5040(8)
_cell_length_b 13.6366(15)
_cell_length_c 18.682(2)
_cell_measurement_reflns_used 5581
_cell_measurement_temperature 153(2)
_cell_measurement_theta_max 51.5
_cell_measurement_theta_min 4.6
_cell_volume 2003.6(4)
_computing_cell_refinement 'IPDS (Stoe, 1999)'
_computing_data_collection 'IPDS (Stoe, 1999)'
_computing_data_reduction 'XRED (Stoe, 1997)'
_computing_structure_refinement 'SHELXL-97 (Sheldrick, 1997)'
_computing_structure_solution 'SHELXS-97 (Sheldrick, 1990)'
_diffrn_ambient_temperature 153(2)
_diffrn_measured_fraction_theta_full 0.941
_diffrn_measured_fraction_theta_max 0.924
_diffrn_measurement_device_type 'Stoe IPDS'
_diffrn_radiation_monochromator graphite
_diffrn_radiation_source 'fine-focus sealed tube'
_diffrn_radiation_type MoK\a
_diffrn_radiation_wavelength 0.71073
_diffrn_reflns_av_R_equivalents 0.0661
_diffrn_reflns_av_sigmaI/netI 0.1161
_diffrn_reflns_limit_h_max 9
_diffrn_reflns_limit_h_min -9
_diffrn_reflns_limit_k_max 16
_diffrn_reflns_limit_k_min -16
_diffrn_reflns_limit_l_max 23
_diffrn_reflns_limit_l_min -23
_diffrn_reflns_number 24996
_diffrn_reflns_theta_full 25.00
_diffrn_reflns_theta_max 26.13
_diffrn_reflns_theta_min 2.30
_exptl_absorpt_coefficient_mu 0.065
_exptl_absorpt_correction_T_max 0.9909
_exptl_absorpt_correction_T_min 0.9496
_exptl_absorpt_correction_type none
_exptl_crystal_colour yellow
_exptl_crystal_density_diffrn 1.144
_exptl_crystal_density_method 'not measured'
_exptl_crystal_description needle
_exptl_crystal_F_000 750
_exptl_crystal_size_max 0.80
_exptl_crystal_size_mid 0.19
_exptl_crystal_size_min 0.14
_refine_diff_density_max 0.470
_refine_diff_density_min -0.362
_refine_diff_density_rms 0.046
_refine_ls_extinction_method none
_refine_ls_goodness_of_fit_ref 0.769
_refine_ls_hydrogen_treatment constr
_refine_ls_matrix_type full
_refine_ls_number_parameters 443
_refine_ls_number_reflns 7396
_refine_ls_number_restraints 5
_refine_ls_restrained_S_all 0.769
_refine_ls_R_factor_all 0.1221
_refine_ls_R_factor_gt 0.0580
_refine_ls_shift/su_max 0.000
_refine_ls_shift/su_mean 0.000
_refine_ls_structure_factor_coef Fsqd
_refine_ls_weighting_details 'calc w=1/[\s^2^(Fo^2^)+(0.1000P)^2^+0.0000P] where P=(Fo^2^+2Fc^2^)/3'
_refine_ls_weighting_scheme calc
_refine_ls_wR_factor_gt 0.1455
_refine_ls_wR_factor_ref 0.1642
_reflns_number_gt 3301
_reflns_number_total 7396
_reflns_threshold_expression >2sigma(I)
_cod_data_source_file c5dt04137f2.cif
_cod_data_source_block 2b
_cod_depositor_comments 'Adding full bibliography for 7037456--7037459.cif.'
_cod_original_sg_symbol_H-M P-1
_cod_original_formula_sum 'C50.50 H61 N O0.50'
_cod_database_code 7037456

loop_
_symmetry_equiv_pos_as_xyz
'x, y, z'
'-x, -y, -z'

loop_
_atom_site_label
_atom_site_type_symbol
_atom_site_fract_x
_atom_site_fract_y
_atom_site_fract_z
_atom_site_U_iso_or_equiv
_atom_site_adp_type
_atom_site_occupancy
_atom_site_symmetry_multiplicity
_atom_site_calc_flag
_atom_site_refinement_flags
_atom_site_disorder_assembly
_atom_site_disorder_group
C1 C 0.4651(3) 0.5983(2) 0.65852(14) 0.0291(6) Uani 1 1 d . . .
H1 H 0.4454 0.5344 0.6171 0.035 Uiso 1 1 calc R . .
C2 C 0.4719(3) 0.69990(19) 0.65446(14) 0.0266(6) Uani 1 1 d . . .
C3 C 0.5102(3) 0.77573(19) 0.72836(13) 0.0237(5) Uani 1 1 d . . .
C4 C 0.5134(3) 0.71637(19) 0.77977(14) 0.0244(6) Uani 1 1 d . . .
C5 C 0.4928(3) 0.60764(19) 0.73474(14) 0.0266(6) Uani 1 1 d . . .
C6 C 0.4365(3) 0.7318(2) 0.59044(14) 0.0305(6) Uani 1 1 d . . .
C7 C 0.3763(3) 0.6571(2) 0.51985(15) 0.0387(7) Uani 1 1 d . . .
H7 H 0.3666 0.5839 0.5127 0.046 Uiso 1 1 calc R . .
C8 C 0.3312(4) 0.6877(3) 0.46098(16) 0.0496(9) Uani 1 1 d . . .
H8 H 0.2926 0.6359 0.4135 0.059 Uiso 1 1 calc R . .
C9 C 0.3421(4) 0.7946(3) 0.47083(18) 0.0586(10) Uani 1 1 d . . .
H9 H 0.3064 0.8156 0.4308 0.070 Uiso 1 1 calc R . .
C10 C 0.4045(4) 0.8695(3) 0.53859(18) 0.0507(9) Uani 1 1 d . . .
H10 H 0.4134 0.9423 0.5446 0.061 Uiso 1 1 calc R . .
C11 C 0.4560(3) 0.8405(2) 0.59964(15) 0.0342(7) Uani 1 1 d . . .
C12 C 0.5336(3) 0.9194(2) 0.67095(15) 0.0313(6) Uani 1 1 d . . .
C13 C 0.5909(3) 1.0267(2) 0.67616(17) 0.0400(7) Uani 1 1 d . . .
H13 H 0.5729 1.0483 0.6337 0.048 Uiso 1 1 calc R . .
C14 C 0.6715(4) 1.1010(2) 0.74041(17) 0.0412(7) Uani 1 1 d . . .
H14 H 0.7069 1.1731 0.7427 0.049 Uiso 1 1 calc R . .
C15 C 0.7008(3) 1.0696(2) 0.80226(16) 0.0356(7) Uani 1 1 d . . .
H15 H 0.7584 1.1201 0.8468 0.043 Uiso 1 1 calc R . .
C16 C 0.6468(3) 0.96560(19) 0.79907(14) 0.0288(6) Uani 1 1 d . . .
H16 H 0.6688 0.9459 0.8419 0.035 Uiso 1 1 calc R . .
C17 C 0.5602(3) 0.88718(19) 0.73499(14) 0.0262(6) Uani 1 1 d . . .
C18 C 0.5098(3) 0.74108(19) 0.86108(14) 0.0267(6) Uani 1 1 d . . .
C19 C 0.4772(3) 0.83648(19) 0.90869(14) 0.0295(6) Uani 1 1 d . . .
H19 H 0.4590 0.8878 0.8870 0.035 Uiso 1 1 calc R . .
C20 C 0.4712(4) 0.8571(2) 0.98538(15) 0.0381(7) Uani 1 1 d . . .
H20 H 0.4487 0.9219 1.0157 0.046 Uiso 1 1 calc R . .
C21 C 0.4979(4) 0.7833(2) 1.01864(17) 0.0460(8) Uani 1 1 d . . .
H21 H 0.4997 0.7989 1.0719 0.055 Uiso 1 1 calc R . .
C22 C 0.5217(4) 0.6874(2) 0.97360(16) 0.0431(8) Uani 1 1 d . . .
H22 H 0.5358 0.6363 0.9965 0.052 Uiso 1 1 calc R . .
C23 C 0.5259(3) 0.6626(2) 0.89482(15) 0.0325(6) Uani 1 1 d . . .
C24 C 0.5372(3) 0.5562(2) 0.84735(15) 0.0336(6) Uani 1 1 d . . .
C25 C 0.5679(4) 0.4785(2) 0.87694(18) 0.0471(8) Uani 1 1 d . . .
H25 H 0.5922 0.4970 0.9298 0.056 Uiso 1 1 calc R . .
C26 C 0.5641(4) 0.3766(2) 0.83197(19) 0.0519(9) Uani 1 1 d . . .
H26 H 0.5860 0.3261 0.8536 0.062 Uiso 1 1 calc R . .
C27 C 0.5278(4) 0.3483(2) 0.75458(19) 0.0472(8) Uani 1 1 d . . .
H27 H 0.5215 0.2776 0.7234 0.057 Uiso 1 1 calc R . .
C28 C 0.5013(3) 0.4223(2) 0.72344(17) 0.0384(7) Uani 1 1 d . . .
H28 H 0.4769 0.4019 0.6705 0.046 Uiso 1 1 calc R . .
C29 C 0.5092(3) 0.52816(19) 0.76796(15) 0.0296(6) Uani 1 1 d . . .
N1 N 0.0122(3) 0.74693(17) 0.74752(12) 0.0328(5) Uani 1 1 d . B .
C30 C 0.0952(3) 0.6572(2) 0.74204(17) 0.0371(7) Uani 1 1 d . . .
H30A H 0.1708 0.6782 0.7874 0.044 Uiso 1 1 calc R . .
H30B H 0.1606 0.6485 0.6976 0.044 Uiso 1 1 calc R . .
C31 C -0.0164(4) 0.5500(2) 0.73521(18) 0.0425(7) Uani 1 1 d . . .
H31A H -0.0929 0.5587 0.7753 0.051 Uiso 1 1 calc R . .
H31B H -0.0797 0.5214 0.6857 0.051 Uiso 1 1 calc R . .
C32 C 0.0833(4) 0.4730(2) 0.74254(18) 0.0438(7) Uani 1 1 d . . .
H32A H 0.1427 0.5007 0.7930 0.053 Uiso 1 1 calc R . .
H32B H 0.1639 0.4681 0.7042 0.053 Uiso 1 1 calc R . .
C33 C -0.0220(4) 0.3626(2) 0.7322(2) 0.0587(9) Uani 1 1 d . . .
H33A H -0.1054 0.3676 0.7685 0.088 Uiso 1 1 calc R . .
H33B H 0.0454 0.3169 0.7407 0.088 Uiso 1 1 calc R . .
H33C H -0.0737 0.3323 0.6807 0.088 Uiso 1 1 calc R . .
C34 C -0.1109(3) 0.7179(2) 0.68090(14) 0.0343(6) Uani 1 1 d . . .
H34A H -0.1981 0.6577 0.6834 0.041 Uiso 1 1 calc R . .
H34B H -0.1601 0.7788 0.6860 0.041 Uiso 1 1 calc R . .
C35 C -0.0443(4) 0.6878(2) 0.60388(15) 0.0427(7) Uani 1 1 d . . .
H35A H -0.0033 0.6229 0.5959 0.051 Uiso 1 1 calc R . .
H35B H 0.0469 0.7456 0.6012 0.051 Uiso 1 1 calc R . .
C36 C -0.1761(4) 0.6681(3) 0.54278(16) 0.0499(8) Uani 1 1 d . . .
H36A H -0.2680 0.6118 0.5470 0.060 Uiso 1 1 calc R . .
H36B H -0.2155 0.7336 0.5510 0.060 Uiso 1 1 calc R . .
C37 C -0.1188(5) 0.6354(3) 0.46389(19) 0.0731(12) Uani 1 1 d . . .
H37A H -0.0279 0.6910 0.4593 0.110 Uiso 1 1 calc R . .
H37B H -0.2075 0.6252 0.4268 0.110 Uiso 1 1 calc R . .
H37C H -0.0839 0.5690 0.4546 0.110 Uiso 1 1 calc R . .
C38 C 0.1435(3) 0.8432(2) 0.74866(16) 0.0367(7) Uani 1 1 d . . .
H38A H 0.2005 0.8250 0.7019 0.044 Uiso 1 1 calc R . .
H38B H 0.2230 0.8589 0.7918 0.044 Uiso 1 1 calc R . .
C39 C 0.0852(4) 0.9429(2) 0.75486(19) 0.0474(8) Uani 1 1 d . . .
H39A H 0.0333 0.9361 0.7055 0.057 Uiso 1 1 calc R . .
H39B H 0.0031 0.9509 0.7925 0.057 Uiso 1 1 calc R . .
C40 C 0.2216(5) 1.0397(3) 0.7779(3) 0.0813(13) Uani 1 1 d . . .
H40A H 0.3051 1.0297 0.7412 0.098 Uiso 1 1 calc R . .
H40B H 0.2711 1.0468 0.8278 0.098 Uiso 1 1 calc R . .
C41 C 0.1723(5) 1.1410(3) 0.7827(3) 0.0796(13) Uani 1 1 d . . .
H41A H 0.1236 1.1350 0.7336 0.119 Uiso 1 1 calc R . .
H41B H 0.2678 1.2003 0.7970 0.119 Uiso 1 1 calc R . .
H41C H 0.0936 1.1535 0.8208 0.119 Uiso 1 1 calc R . .
C42 C -0.0789(3) 0.7704(2) 0.81836(15) 0.0407(7) Uani 1 1 d . . .
H42A H -0.1702 0.7090 0.8138 0.049 Uiso 1 1 calc R A 1
H42B H -0.1248 0.8324 0.8221 0.049 Uiso 1 1 calc R A 1
C43A C 0.0255(8) 0.7932(6) 0.8905(4) 0.0433(19) Uiso 0.50 1 d P B 1
H43A H 0.1044 0.8621 0.9006 0.052 Uiso 0.50 1 calc PR B 1
H43B H 0.0867 0.7375 0.8838 0.052 Uiso 0.50 1 calc PR B 1
C44A C -0.0776(9) 0.7964(6) 0.9577(4) 0.0539(17) Uiso 0.50 1 d P B 1
H44A H -0.1529 0.8427 0.9584 0.065 Uiso 0.50 1 calc PR B 1
H44B H -0.1432 0.7242 0.9511 0.065 Uiso 0.50 1 calc PR B 1
C45A C 0.0205(11) 0.8363(7) 1.0312(5) 0.082(3) Uiso 0.50 1 d P B 1
H45A H 0.0853 0.7860 1.0334 0.122 Uiso 0.50 1 calc PR B 1
H45B H -0.0515 0.8439 1.0725 0.122 Uiso 0.50 1 calc PR B 1
H45C H 0.0923 0.9054 1.0362 0.122 Uiso 0.50 1 calc PR B 1
C43B C 0.0270(8) 0.8320(6) 0.8928(3) 0.0344(16) Uiso 0.50 1 d P B 2
H43C H 0.1051 0.7909 0.8998 0.041 Uiso 0.50 1 calc PR B 2
H43D H 0.0893 0.9007 0.8894 0.041 Uiso 0.50 1 calc PR B 2
C44B C -0.0710(9) 0.8516(6) 0.9588(4) 0.0536(18) Uiso 0.50 1 d P B 2
H44C H -0.1399 0.7832 0.9597 0.064 Uiso 0.50 1 calc PR B 2
H44D H -0.1432 0.8972 0.9535 0.064 Uiso 0.50 1 calc PR B 2
C45B C 0.0303(10) 0.9038(7) 1.0321(4) 0.070(2) Uiso 0.50 1 d P B 2
H45D H 0.1070 0.8614 1.0363 0.105 Uiso 0.50 1 calc PR B 2
H45E H -0.0397 0.9094 1.0741 0.105 Uiso 0.50 1 calc PR B 2
H45F H 0.0900 0.9749 1.0339 0.105 Uiso 0.50 1 calc PR B 2
C46 C -0.2381(14) 0.8378(8) 0.4062(6) 0.1136(15) Uiso 0.50 1 d P C -1
H46A H -0.2092 0.8153 0.3538 0.170 Uiso 0.50 1 calc PR C -1
H46B H -0.3310 0.8701 0.4089 0.170 Uiso 0.50 1 calc PR C -1
H46C H -0.2661 0.7761 0.4240 0.170 Uiso 0.50 1 calc PR C -1
C47 C -0.1160(15) 0.9066(8) 0.4484(7) 0.1136(15) Uiso 0.50 1 d PG C -1
C48 C -0.1407(15) 0.9460(8) 0.5245(7) 0.1136(15) Uiso 0.50 1 d PG C -1
H48 H -0.2388 0.9184 0.5432 0.136 Uiso 0.50 1 calc PR C -1
C49 C -0.0218(15) 1.0256(8) 0.5733(6) 0.1136(15) Uiso 0.50 1 d PG C -1
H49 H -0.0387 1.0525 0.6253 0.136 Uiso 0.50 1 calc PR C -1
C50 C 0.1217(15) 1.0659(8) 0.5459(7) 0.1136(15) Uiso 0.50 1 d PG C -1
H50 H 0.2029 1.1203 0.5793 0.136 Uiso 0.50 1 calc PR C -1
C51 C 0.1463(14) 1.0266(8) 0.4698(7) 0.1136(15) Uiso 0.50 1 d PG C -1
H51 H 0.2444 1.0541 0.4511 0.136 Uiso 0.50 1 calc PR C -1
C52 C 0.0275(15) 0.9469(8) 0.4210(6) 0.1136(15) Uiso 0.50 1 d PG C -1
H52 H 0.0443 0.9201 0.3690 0.136 Uiso 0.50 1 calc PR C -1
O1 O -0.116(2) 0.5676(13) 1.0620(10) 0.257(5) Uiso 0.50 1 d PD D -1
C53 C -0.016(3) 0.6413(16) 1.0310(13) 0.257(5) Uiso 0.50 1 d PD D -1
H53A H 0.0757 0.6883 1.0666 0.308 Uiso 0.50 1 calc PR D -1
H53B H -0.0792 0.6846 1.0145 0.308 Uiso 0.50 1 calc PR D -1
C54 C 0.038(4) 0.5607(16) 0.9638(15) 0.257(5) Uiso 0.50 1 d PD D -1
H54A H -0.0190 0.5607 0.9175 0.308 Uiso 0.50 1 calc PR D -1
H54B H 0.1546 0.5886 0.9604 0.308 Uiso 0.50 1 calc PR D -1
C55 C 0.016(3) 0.4442(16) 0.9606(15) 0.257(5) Uiso 0.50 1 d PD D -1
H55A H 0.1184 0.4236 0.9659 0.308 Uiso 0.50 1 calc PR D -1
H55B H -0.0533 0.3931 0.9161 0.308 Uiso 0.50 1 calc PR D -1
C56 C -0.073(4) 0.4675(18) 1.0336(16) 0.257(5) Uiso 0.50 1 d PD D -1
H56A H -0.1737 0.4114 1.0253 0.308 Uiso 0.50 1 calc PR D -1
H56B H -0.0045 0.4604 1.0738 0.308 Uiso 0.50 1 calc PR D -1

loop_
_atom_site_aniso_label
_atom_site_aniso_U_11
_atom_site_aniso_U_22
_atom_site_aniso_U_33
_atom_site_aniso_U_23
_atom_site_aniso_U_13
_atom_site_aniso_U_12
C1 0.0219(15) 0.0272(14) 0.0332(15) 0.0038(11) 0.0016(11) 0.0040(11)
C2 0.0154(14) 0.0316(14) 0.0320(15) 0.0095(12) 0.0049(10) 0.0046(10)
C3 0.0143(14) 0.0261(13) 0.0308(14) 0.0092(11) 0.0032(10) 0.0047(10)
C4 0.0146(14) 0.0269(13) 0.0328(14) 0.0112(11) 0.0018(10) 0.0046(10)
C5 0.0155(15) 0.0260(14) 0.0375(15) 0.0101(12) 0.0037(11) 0.0028(10)
C6 0.0163(15) 0.0429(16) 0.0320(15) 0.0131(12) 0.0066(10) 0.0047(11)
C7 0.0269(17) 0.0506(18) 0.0346(16) 0.0110(14) 0.0023(12) 0.0046(13)
C8 0.038(2) 0.074(2) 0.0310(17) 0.0184(16) -0.0011(13) -0.0016(16)
C9 0.055(2) 0.076(3) 0.045(2) 0.0341(19) -0.0086(16) -0.0060(18)
C10 0.045(2) 0.060(2) 0.055(2) 0.0361(18) -0.0021(15) 0.0018(16)
C11 0.0238(16) 0.0451(17) 0.0361(16) 0.0202(13) 0.0042(11) 0.0028(12)
C12 0.0234(16) 0.0371(15) 0.0391(16) 0.0209(13) 0.0043(11) 0.0060(11)
C13 0.0337(18) 0.0424(17) 0.0518(18) 0.0276(15) 0.0046(13) 0.0069(13)
C14 0.0362(18) 0.0295(15) 0.063(2) 0.0233(15) 0.0068(14) 0.0062(12)
C15 0.0229(16) 0.0294(15) 0.0500(18) 0.0073(13) 0.0038(12) 0.0042(11)
C16 0.0216(15) 0.0303(14) 0.0370(15) 0.0128(12) 0.0033(11) 0.0078(11)
C17 0.0156(14) 0.0287(14) 0.0369(15) 0.0129(12) 0.0060(10) 0.0066(10)
C18 0.0189(15) 0.0304(14) 0.0317(14) 0.0117(11) 0.0025(10) 0.0047(10)
C19 0.0258(16) 0.0305(14) 0.0334(15) 0.0120(12) 0.0047(11) 0.0065(11)
C20 0.0393(19) 0.0377(16) 0.0360(16) 0.0099(13) 0.0075(12) 0.0090(13)
C21 0.052(2) 0.0521(19) 0.0342(16) 0.0145(15) 0.0091(14) 0.0109(15)
C22 0.049(2) 0.0484(19) 0.0409(17) 0.0258(15) 0.0104(14) 0.0126(14)
C23 0.0296(17) 0.0346(15) 0.0367(16) 0.0164(12) 0.0064(12) 0.0070(12)
C24 0.0261(17) 0.0338(15) 0.0459(17) 0.0185(13) 0.0087(12) 0.0086(11)
C25 0.054(2) 0.0459(18) 0.0530(19) 0.0281(16) 0.0131(15) 0.0174(15)
C26 0.060(2) 0.0411(19) 0.070(2) 0.0336(17) 0.0183(17) 0.0220(15)
C27 0.043(2) 0.0308(16) 0.073(2) 0.0196(16) 0.0133(16) 0.0137(13)
C28 0.0289(18) 0.0320(16) 0.0539(18) 0.0130(14) 0.0055(13) 0.0072(12)
C29 0.0168(15) 0.0280(14) 0.0461(17) 0.0149(12) 0.0055(11) 0.0048(10)
N1 0.0180(13) 0.0410(13) 0.0400(13) 0.0130(10) 0.0043(9) 0.0077(10)
C30 0.0227(16) 0.0407(16) 0.0520(18) 0.0201(14) 0.0038(12) 0.0082(12)
C31 0.0253(17) 0.0459(18) 0.0586(19) 0.0210(15) 0.0019(13) 0.0065(13)
C32 0.0298(18) 0.0477(18) 0.057(2) 0.0240(16) 0.0046(14) 0.0058(13)
C33 0.050(2) 0.047(2) 0.086(3) 0.0336(19) 0.0071(18) 0.0083(16)
C34 0.0220(16) 0.0418(16) 0.0374(16) 0.0097(13) -0.0001(11) 0.0083(12)
C35 0.0313(18) 0.0542(19) 0.0428(17) 0.0139(15) 0.0054(13) 0.0124(14)
C36 0.0345(19) 0.064(2) 0.0414(18) 0.0105(16) 0.0023(13) 0.0016(15)
C37 0.050(2) 0.105(3) 0.046(2) 0.010(2) 0.0053(16) 0.000(2)
C38 0.0233(17) 0.0365(15) 0.0473(17) 0.0101(13) 0.0042(12) 0.0053(12)
C39 0.0346(19) 0.0428(18) 0.064(2) 0.0146(16) 0.0025(14) 0.0113(14)
C40 0.044(3) 0.044(2) 0.156(4) 0.032(2) 0.022(2) 0.0103(17)
C41 0.064(3) 0.045(2) 0.130(4) 0.027(2) 0.025(2) 0.0129(18)
C42 0.0250(17) 0.0544(18) 0.0390(16) 0.0112(14) 0.0056(12) 0.0069(13)

loop_
_atom_type_symbol
_atom_type_description
_atom_type_scat_dispersion_real
_atom_type_scat_dispersion_imag
_atom_type_scat_source
C C 0.0033 0.0016 'International Tables Vol C Tables 4.2.6.8 and 6.1.1.4'
H H 0.0000 0.0000 'International Tables Vol C Tables 4.2.6.8 and 6.1.1.4'
N N 0.0061 0.0033 'International Tables Vol C Tables 4.2.6.8 and 6.1.1.4'
O O 0.0106 0.0060 'International Tables Vol C Tables 4.2.6.8 and 6.1.1.4'

loop_
_geom_angle_atom_site_label_1
_geom_angle_atom_site_label_2
_geom_angle_atom_site_label_3
_geom_angle
C2 C1 C5 107.7(2)
C1 C2 C3 109.4(2)
C1 C2 C6 129.4(2)
C3 C2 C6 121.0(2)
C2 C3 C4 106.6(2)
C2 C3 C17 118.3(2)
C4 C3 C17 134.2(2)
C5 C4 C3 106.8(2)
C5 C4 C18 118.2(2)
C3 C4 C18 134.3(2)
C1 C5 C4 109.1(2)
C1 C5 C29 129.5(2)
C4 C5 C29 121.3(2)
C7 C6 C11 118.8(2)
C7 C6 C2 121.8(2)
C11 C6 C2 119.3(2)
C8 C7 C6 121.4(3)
C7 C8 C9 120.0(3)
C10 C9 C8 119.7(3)
C9 C10 C11 121.4(3)
C6 C11 C10 118.4(3)
C6 C11 C12 119.1(2)
C10 C11 C12 122.5(3)
C13 C12 C17 118.8(2)
C13 C12 C11 120.8(2)
C17 C12 C11 120.3(2)
C14 C13 C12 122.2(2)
C13 C14 C15 119.2(2)
C16 C15 C14 120.1(3)
C15 C16 C17 122.7(2)
C16 C17 C12 117.0(2)
C16 C17 C3 123.8(2)
C12 C17 C3 119.0(2)
C19 C18 C23 117.5(2)
C19 C18 C4 123.1(2)
C23 C18 C4 119.2(2)
C20 C19 C18 122.1(2)
C19 C20 C21 120.1(3)
C22 C21 C20 119.4(3)
C21 C22 C23 122.1(3)
C22 C23 C18 118.7(2)
C22 C23 C24 120.9(2)
C18 C23 C24 120.3(2)
C25 C24 C29 117.8(3)
C25 C24 C23 123.3(3)
C29 C24 C23 118.9(2)
C26 C25 C24 122.3(3)
C25 C26 C27 119.4(3)
C28 C27 C26 120.0(3)
C27 C28 C29 121.7(3)
C28 C29 C24 118.6(2)
C28 C29 C5 121.7(2)
C24 C29 C5 119.7(2)
C38 N1 C42 110.6(2)
C38 N1 C34 110.4(2)
C42 N1 C34 106.9(2)
C38 N1 C30 107.0(2)
C42 N1 C30 110.9(2)
C34 N1 C30 111.1(2)
N1 C30 C31 115.8(2)
C32 C31 C30 109.8(2)
C31 C32 C33 112.0(3)
C35 C34 N1 115.1(2)
C34 C35 C36 109.9(2)
C37 C36 C35 112.8(3)
N1 C38 C39 115.3(2)
C40 C39 C38 111.6(3)
C39 C40 C41 114.1(3)
N1 C42 C43A 113.6(3)
N1 C42 C43B 115.5(3)
C42 C43A C44A 111.1(5)
C45A C44A C43A 112.9(7)
C44B C43B C42 111.9(5)
C43B C44B C45B 112.7(6)
C46 C47 C48 115.6(8)
C46 C47 C52 124.2(8)
C48 C47 C52 120.0
C47 C48 C49 120.0
C50 C49 C48 120.0
C51 C50 C49 120.0
C50 C51 C52 120.0
C51 C52 C47 120.0
C53 O1 C56 109(2)
O1 C53 C54 98.1(18)
C55 C54 C53 120.7(17)
C54 C55 C56 89.6(14)
O1 C56 C55 118.6(18)

loop_
_geom_bond_atom_site_label_1
_geom_bond_atom_site_label_2
_geom_bond_distance
C1 C2 1.400(3)
C1 C5 1.405(3)
C2 C3 1.431(3)
C2 C6 1.445(4)
C3 C4 1.438(3)
C3 C17 1.451(3)
C4 C5 1.432(3)
C4 C18 1.453(3)
C5 C29 1.436(3)
C6 C7 1.405(4)
C6 C11 1.410(4)
C7 C8 1.372(4)
C8 C9 1.394(5)
C9 C10 1.373(5)
C10 C11 1.415(4)
C11 C12 1.471(4)
C12 C13 1.409(4)
C12 C17 1.430(3)
C13 C14 1.370(4)
C14 C15 1.391(4)
C15 C16 1.373(3)
C16 C17 1.406(3)
C18 C19 1.415(4)
C18 C23 1.429(3)
C19 C20 1.375(4)
C20 C21 1.393(4)
C21 C22 1.377(4)
C22 C23 1.407(4)
C23 C24 1.472(4)
C24 C25 1.407(4)
C24 C29 1.418(4)
C25 C26 1.376(4)
C26 C27 1.391(4)
C27 C28 1.367(4)
C28 C29 1.412(4)
N1 C38 1.518(3)
N1 C42 1.518(3)
N1 C34 1.520(3)
N1 C30 1.520(3)
C30 C31 1.524(4)
C31 C32 1.523(4)
C32 C33 1.527(4)
C34 C35 1.516(4)
C35 C36 1.519(4)
C36 C37 1.516(4)
C38 C39 1.520(4)
C39 C40 1.498(5)
C40 C41 1.506(5)
C42 C43A 1.522(7)
C42 C43B 1.545(7)
C43A C44A 1.527(10)
C44A C45A 1.488(11)
C43B C44B 1.479(9)
C44B C45B 1.500(10)
C46 C47 1.300(15)
C47 C48 1.3900
C47 C52 1.3900
C48 C49 1.3900
C49 C50 1.3900
C50 C51 1.3900
C51 C52 1.3900
O1 C53 1.4299(11)
O1 C56 1.4300(11)
C53 C54 1.5401(11)
C54 C55 1.5398(11)
C55 C56 1.5400(11)

loop_
_geom_torsion_atom_site_label_1
_geom_torsion_atom_site_label_2
_geom_torsion_atom_site_label_3
_geom_torsion_atom_site_label_4
_geom_torsion
C5 C1 C2 C3 2.1(3)
C5 C1 C2 C6 -173.4(2)
C1 C2 C3 C4 -4.8(3)
C6 C2 C3 C4 171.2(2)
C1 C2 C3 C17 165.8(2)
C6 C2 C3 C17 -18.2(3)
C2 C3 C4 C5 5.5(3)
C17 C3 C4 C5 -162.9(3)
C2 C3 C4 C18 -164.3(3)
C17 C3 C4 C18 27.3(5)
C2 C1 C5 C4 1.4(3)
C2 C1 C5 C29 -175.2(2)
C3 C4 C5 C1 -4.4(3)
C18 C4 C5 C1 167.4(2)
C3 C4 C5 C29 172.6(2)
C18 C4 C5 C29 -15.7(3)
C1 C2 C6 C7 4.4(4)
C3 C2 C6 C7 -170.7(2)
C1 C2 C6 C11 -178.4(3)
C3 C2 C6 C11 6.5(4)
C11 C6 C7 C8 -2.3(4)
C2 C6 C7 C8 174.9(3)
C6 C7 C8 C9 -1.1(5)
C7 C8 C9 C10 2.8(5)
C8 C9 C10 C11 -1.1(5)
C7 C6 C11 C10 3.8(4)
C2 C6 C11 C10 -173.4(3)
C7 C6 C11 C12 -174.1(2)
C2 C6 C11 C12 8.7(4)
C9 C10 C11 C6 -2.2(4)
C9 C10 C11 C12 175.7(3)
C6 C11 C12 C13 164.4(3)
C10 C11 C12 C13 -13.4(4)
C6 C11 C12 C17 -12.1(4)
C10 C11 C12 C17 170.0(3)
C17 C12 C13 C14 0.2(4)
C11 C12 C13 C14 -176.4(3)
C12 C13 C14 C15 1.3(4)
C13 C14 C15 C16 -1.2(4)
C14 C15 C16 C17 -0.4(4)
C15 C16 C17 C12 1.8(4)
C15 C16 C17 C3 176.1(2)
C13 C12 C17 C16 -1.7(4)
C11 C12 C17 C16 174.9(2)
C13 C12 C17 C3 -176.3(2)
C11 C12 C17 C3 0.3(4)
C2 C3 C17 C16 -159.7(2)
C4 C3 C17 C16 7.7(4)
C2 C3 C17 C12 14.5(3)
C4 C3 C17 C12 -178.1(3)
C5 C4 C18 C19 -159.2(2)
C3 C4 C18 C19 9.7(4)
C5 C4 C18 C23 15.2(3)
C3 C4 C18 C23 -175.9(3)
C23 C18 C19 C20 4.1(4)
C4 C18 C19 C20 178.6(2)
C18 C19 C20 C21 0.2(4)
C19 C20 C21 C22 -3.5(5)
C20 C21 C22 C23 2.4(5)
C21 C22 C23 C18 2.0(4)
C21 C22 C23 C24 -174.6(3)
C19 C18 C23 C22 -5.1(4)
C4 C18 C23 C22 -179.8(2)
C19 C18 C23 C24 171.5(2)
C4 C18 C23 C24 -3.3(4)
C22 C23 C24 C25 -9.5(4)
C18 C23 C24 C25 174.0(3)
C22 C23 C24 C29 167.7(3)
C18 C23 C24 C29 -8.8(4)
C29 C24 C25 C26 -3.1(4)
C23 C24 C25 C26 174.2(3)
C24 C25 C26 C27 -0.4(5)
C25 C26 C27 C28 2.0(5)
C26 C27 C28 C29 -0.2(4)
C27 C28 C29 C24 -3.3(4)
C27 C28 C29 C5 175.5(3)
C25 C24 C29 C28 4.8(4)
C23 C24 C29 C28 -172.6(2)
C25 C24 C29 C5 -174.0(3)
C23 C24 C29 C5 8.6(4)
C1 C5 C29 C28 1.2(4)
C4 C5 C29 C28 -175.1(2)
C1 C5 C29 C24 180.0(3)
C4 C5 C29 C24 3.7(4)
C38 N1 C30 C31 -176.4(2)
C42 N1 C30 C31 62.9(3)
C34 N1 C30 C31 -55.8(3)
N1 C30 C31 C32 -171.3(2)
C30 C31 C32 C33 -177.2(3)
C38 N1 C34 C35 61.6(3)
C42 N1 C34 C35 -178.0(2)
C30 N1 C34 C35 -56.9(3)
N1 C34 C35 C36 -176.1(2)
C34 C35 C36 C37 -178.9(3)
C42 N1 C38 C39 -58.5(3)
C34 N1 C38 C39 59.6(3)
C30 N1 C38 C39 -179.4(2)
N1 C38 C39 C40 163.5(3)
C38 C39 C40 C41 178.2(3)
C38 N1 C42 C43A -64.0(4)
C34 N1 C42 C43A 175.7(4)
C30 N1 C42 C43A 54.5(4)
C38 N1 C42 C43B -42.9(4)
C34 N1 C42 C43B -163.1(4)
C30 N1 C42 C43B 75.6(4)
N1 C42 C43A C44A -169.8(5)
C43B C42 C43A C44A 90.2(14)
C42 C43A C44A C45A -170.2(6)
N1 C42 C43B C44B 180.0(5)
C43A C42 C43B C44B -91.2(14)
C42 C43B C44B C45B 175.6(6)
C46 C47 C48 C49 -175.3(8)
C52 C47 C48 C49 0.0
C47 C48 C49 C50 0.0
C48 C49 C50 C51 0.0
C49 C50 C51 C52 0.0
C50 C51 C52 C47 0.0
C46 C47 C52 C51 174.9(9)
C48 C47 C52 C51 0.0
C56 O1 C53 C54 19(2)
O1 C53 C54 C55 -15(4)
C53 C54 C55 C56 4(4)
C53 O1 C56 C55 -21(4)
C54 C55 C56 O1 9(4)
